data_1521925
loop_
_publ_author_name
'Shin, D.M.'
'Cho, B.J.'
'Nahm, S.'
'Paik, J.H.'
'Kim, K.Y.'
'Byun Jae Dong'

_publ_section_title
;
 Crystal structure of La (Mg2/3 Nb1/3) O3 ceramics
;
_journal_name_full 'Yoop Hakoechi (Journal of the Korean Ceramic Society)'
_journal_page_first 848
_journal_page_last 852
_journal_volume 36
_journal_year 1999
_chemical_formula_sum 'La Mg0.598 Nb0.402 O3'
_chemical_name_systematic 'La (Mg0.598 Nb0.402) O3'
_space_group_IT_number 14
_symmetry_space_group_name_Hall '-P 2yn'
_symmetry_space_group_name_H-M 'P 1 21/n 1'
_cell_angle_alpha 90
_cell_angle_beta 89.982
_cell_angle_gamma 90
_cell_formula_units_Z 4
_cell_length_a 5.6004
_cell_length_b 5.6414
_cell_length_c 7.9346
_cell_volume 250.687
_citation_journal_id_ASTM YPHJAP
_cod_data_source_file Shin_YPHJAP_1999_776.cif
_cod_data_source_block La1Mg0.598Nb0.402O3
_cod_original_cell_volume 250.6865
_cod_original_sg_symbol_Hall '-P 2ybc (x-z,y,z)'
_cod_original_formula_sum 'La1 Mg0.598 Nb0.402 O3'
_cod_database_code 1521925

loop_
_symmetry_equiv_pos_as_xyz
x,y,z
-x+1/2,y+1/2,-z+1/2
-x,-y,-z
x-1/2,-y-1/2,z-1/2

loop_
_atom_site_label
_atom_site_type_symbol
_atom_site_fract_x
_atom_site_fract_y
_atom_site_fract_z
_atom_site_occupancy
_atom_site_U_iso_or_equiv
Mg1 Mg+2 0 0.5 0 1 0.0
O1 O-2 0.2901 0.2725 0.0326 1 0.0
La1 La+3 0.5046 0.5331 0.2511 1 0.0
O2 O-2 0.2427 0.7814 0.0707 1 0.0
Mg2 Mg+2 0.5 0 0 0.1966 0.0
Nb1 Nb+4 0.5 0 0 0.8034 0.0
O3 O-2 0.4362 0.9821 0.2543 1 0.0
